data_4065963
loop_
_publ_author_name
'Roering, Andrew J.'
'Leshinski, Sarah E.'
'Chan, Stephanie M.'
'Shalumova, Tamila'
'MacMillan, Samantha N.'
'Tanski, Joseph M.'
'Waterman, Rory'

_publ_contact_author 'Rory Waterman'
_publ_section_title
;
 Insertion Reactions and Catalytic Hydrophosphination by
 Triamidoamine-Supported Zirconium Complexes
;
_journal_issue 11
_journal_name_full Organometallics
_journal_page_first 2557
_journal_paper_doi 10.1021/om100216f
_journal_volume 29
_journal_year 2010
_chemical_formula_moiety 'C34 H63 N6 P Si3 Zr'
_chemical_formula_sum 'C34 H63 N6 P Si3 Zr'
_chemical_formula_weight 762.36
_chemical_name_common '(N3N)Zr[N,N:eta2-(iPrN)2C(PPh2)], 9'
_chemical_name_systematic
; 
 ? 
;
_space_group_IT_number 2
_symmetry_cell_setting triclinic
_symmetry_space_group_name_Hall '-P 1'
_symmetry_space_group_name_H-M 'P -1'
_atom_sites_solution_hydrogens geom
_atom_sites_solution_primary direct
_atom_sites_solution_secondary difmap
_audit_creation_method SHELXL-97
_cell_angle_alpha 99.906(2)
_cell_angle_beta 99.369(2)
_cell_angle_gamma 98.168(2)
_cell_formula_units_Z 2
_cell_length_a 9.8866(13)
_cell_length_b 11.6253(15)
_cell_length_c 18.429(2)
_cell_measurement_reflns_used 9220
_cell_measurement_temperature 125(2)
_cell_measurement_theta_max 30.25
_cell_measurement_theta_min 2.29
_cell_volume 2027.0(4)
_computing_cell_refinement 'Bruker SAINT'
_computing_data_collection 'Bruker APEX2'
_computing_data_reduction 'Bruker SAINT'
_computing_molecular_graphics 'Bruker SHELXTL'
_computing_publication_material 'Bruker SHELXTL'
_computing_structure_refinement 'SHELXL-97 (Sheldrick, 2008)'
_computing_structure_solution 'SHELXS-97 (Sheldrick, 2008)'
_diffrn_ambient_temperature 125(2)
_diffrn_measured_fraction_theta_full 0.994
_diffrn_measured_fraction_theta_max 0.994
_diffrn_measurement_device_type 'Bruker APEX-II CCD'
_diffrn_measurement_method '\f and \w scans'
_diffrn_radiation_monochromator graphite
_diffrn_radiation_source 'fine-focus sealed tube'
_diffrn_radiation_type MoK\a
_diffrn_radiation_wavelength 0.71073
_diffrn_reflns_av_R_equivalents 0.0230
_diffrn_reflns_av_sigmaI/netI 0.0281
_diffrn_reflns_limit_h_max 13
_diffrn_reflns_limit_h_min -13
_diffrn_reflns_limit_k_max 15
_diffrn_reflns_limit_k_min -15
_diffrn_reflns_limit_l_max 24
_diffrn_reflns_limit_l_min -24
_diffrn_reflns_number 26576
_diffrn_reflns_theta_full 28.28
_diffrn_reflns_theta_max 28.28
_diffrn_reflns_theta_min 1.14
_exptl_absorpt_coefficient_mu 0.430
_exptl_absorpt_correction_T_max 0.9542
_exptl_absorpt_correction_T_min 0.8711
_exptl_absorpt_correction_type empirical
_exptl_absorpt_process_details sadabs
_exptl_crystal_colour colorless
_exptl_crystal_density_diffrn 1.249
_exptl_crystal_density_method 'not measured'
_exptl_crystal_description plate
_exptl_crystal_F_000 812
_exptl_crystal_size_max 0.33
_exptl_crystal_size_mid 0.20
_exptl_crystal_size_min 0.11
_refine_diff_density_max 0.424
_refine_diff_density_min -0.255
_refine_diff_density_rms 0.055
_refine_ls_extinction_method none
_refine_ls_goodness_of_fit_ref 1.031
_refine_ls_hydrogen_treatment constr
_refine_ls_matrix_type full
_refine_ls_number_parameters 419
_refine_ls_number_reflns 10003
_refine_ls_number_restraints 0
_refine_ls_restrained_S_all 1.031
_refine_ls_R_factor_all 0.0340
_refine_ls_R_factor_gt 0.0256
_refine_ls_shift/su_max 0.001
_refine_ls_shift/su_mean 0.000
_refine_ls_structure_factor_coef Fsqd
_refine_ls_weighting_details 'calc w=1/[\s^2^(Fo^2^)+(0.0292P)^2^+0.8594P] where P=(Fo^2^+2Fc^2^)/3'
_refine_ls_weighting_scheme calc
_refine_ls_wR_factor_gt 0.0615
_refine_ls_wR_factor_ref 0.0658
_reflns_number_gt 8597
_reflns_number_total 10003
_reflns_threshold_expression >2sigma(I)
_cod_data_source_file om100216f_si_001.cif
_cod_data_source_block rw821zr
_cod_depositor_comments
;
The following automatic conversions were performed:

'_symmetry_cell_setting' value 'Triclinic' changed to 'triclinic'
according to /home/saulius/struct/CIF-dictionaries/cif_core.dic
dictionary named 'cif_core.dic' version 2.4.1 from 2010-06-29.

Automatic conversion script
Id: cif_fix_values 1715 2011-07-08 13:25:40Z adriana 
;
_cod_original_cell_volume 2026.9(5)
_cod_original_sg_symbol_Hall -P1
_cod_original_sg_symbol_H-M P-1
_cod_database_code 4065963

loop_
_symmetry_equiv_pos_as_xyz
'x, y, z'
'-x, -y, -z'

loop_
_atom_site_label
_atom_site_type_symbol
_atom_site_fract_x
_atom_site_fract_y
_atom_site_fract_z
_atom_site_U_iso_or_equiv
_atom_site_adp_type
_atom_site_occupancy
_atom_site_symmetry_multiplicity
_atom_site_calc_flag
_atom_site_refinement_flags
Zr Zr 0.104359(14) 0.298245(11) 0.233635(7) 0.01244(4) Uani 1 1 d .
N1 N 0.16402(13) 0.24894(10) 0.12808(7) 0.0162(2) Uani 1 1 d .
N2 N -0.10869(13) 0.21232(10) 0.20540(7) 0.0169(2) Uani 1 1 d .
N3 N 0.18543(13) 0.25380(11) 0.33648(7) 0.0165(2) Uani 1 1 d .
N4 N 0.11210(13) 0.07758(10) 0.21434(7) 0.0171(2) Uani 1 1 d .
N5 N 0.04327(12) 0.48322(10) 0.25666(7) 0.0153(2) Uani 1 1 d .
N6 N 0.26798(12) 0.47459(10) 0.26345(7) 0.0147(2) Uani 1 1 d .
P P 0.20862(4) 0.71354(3) 0.29907(2) 0.01801(8) Uani 1 1 d .
Si1 Si 0.17426(4) 0.32491(4) 0.05463(2) 0.01695(8) Uani 1 1 d .
Si2 Si -0.25672(4) 0.20945(4) 0.13985(2) 0.01810(9) Uani 1 1 d .
Si3 Si 0.13954(5) 0.27661(4) 0.42405(2) 0.02100(9) Uani 1 1 d .
C1 C 0.15144(18) 0.12127(13) 0.09458(8) 0.0222(3) Uani 1 1 d .
H1A H 0.2128 0.1124 0.0573 0.027 Uiso 1 1 calc R
H1B H 0.0544 0.0895 0.0681 0.027 Uiso 1 1 calc R
C2 C -0.12169(16) 0.09829(13) 0.23262(9) 0.0204(3) Uani 1 1 d .
H2A H -0.2205 0.0591 0.2213 0.024 Uiso 1 1 calc R
H2B H -0.0890 0.1141 0.2877 0.024 Uiso 1 1 calc R
C3 C 0.27497(16) 0.16256(13) 0.32900(9) 0.0196(3) Uani 1 1 d .
H3A H 0.3175 0.1512 0.3792 0.024 Uiso 1 1 calc R
H3B H 0.3505 0.1871 0.3026 0.024 Uiso 1 1 calc R
C4 C 0.19100(16) 0.05140(13) 0.15399(8) 0.0201(3) Uani 1 1 d .
H4A H 0.1696 -0.0345 0.1318 0.024 Uiso 1 1 calc R
H4B H 0.2922 0.0732 0.1746 0.024 Uiso 1 1 calc R
C5 C -0.03507(16) 0.01732(13) 0.19439(9) 0.0215(3) Uani 1 1 d .
H5A H -0.0447 -0.0592 0.2114 0.026 Uiso 1 1 calc R
H5B H -0.0673 0.0012 0.1393 0.026 Uiso 1 1 calc R
C6 C 0.18348(16) 0.04874(13) 0.28442(9) 0.0205(3) Uani 1 1 d .
H6A H 0.2405 -0.0130 0.2728 0.025 Uiso 1 1 calc R
H6B H 0.1145 0.0191 0.3133 0.025 Uiso 1 1 calc R
C7 C 0.02932(17) 0.25277(14) -0.02741(9) 0.0246(3) Uani 1 1 d .
H7A H -0.0600 0.2467 -0.0105 0.037 Uiso 1 1 calc R
H7B H 0.0448 0.1733 -0.0481 0.037 Uiso 1 1 calc R
H7C H 0.0279 0.3009 -0.0662 0.037 Uiso 1 1 calc R
C8 C 0.34077(18) 0.31829(16) 0.01832(9) 0.0288(4) Uani 1 1 d .
H8A H 0.4194 0.3635 0.0568 0.043 Uiso 1 1 calc R
H8B H 0.3363 0.3524 -0.0269 0.043 Uiso 1 1 calc R
H8C H 0.3533 0.2355 0.0061 0.043 Uiso 1 1 calc R
C9 C 0.15831(17) 0.48371(13) 0.07962(9) 0.0213(3) Uani 1 1 d .
H9A H 0.0697 0.4896 0.0961 0.032 Uiso 1 1 calc R
H9B H 0.1614 0.5202 0.0356 0.032 Uiso 1 1 calc R
H9C H 0.2355 0.5250 0.1203 0.032 Uiso 1 1 calc R
C10 C -0.41414(17) 0.19988(16) 0.18485(11) 0.0308(4) Uani 1 1 d .
H10A H -0.3971 0.2622 0.2301 0.046 Uiso 1 1 calc R
H10B H -0.4327 0.1221 0.1984 0.046 Uiso 1 1 calc R
H10C H -0.4947 0.2104 0.1495 0.046 Uiso 1 1 calc R
C11 C -0.29211(18) 0.07620(14) 0.06057(9) 0.0281(4) Uani 1 1 d .
H11A H -0.2167 0.0804 0.0321 0.042 Uiso 1 1 calc R
H11B H -0.3805 0.0753 0.0273 0.042 Uiso 1 1 calc R
H11C H -0.2975 0.0037 0.0811 0.042 Uiso 1 1 calc R
C12 C -0.24620(17) 0.34007(14) 0.09326(9) 0.0248(3) Uani 1 1 d .
H12A H -0.2822 0.4039 0.1221 0.037 Uiso 1 1 calc R
H12B H -0.3019 0.3170 0.0423 0.037 Uiso 1 1 calc R
H12C H -0.1490 0.3679 0.0909 0.037 Uiso 1 1 calc R
C13 C 0.00545(19) 0.37276(16) 0.42274(10) 0.0315(4) Uani 1 1 d .
H13A H -0.0710 0.3389 0.3801 0.047 Uiso 1 1 calc R
H13B H 0.0468 0.4522 0.4179 0.047 Uiso 1 1 calc R
H13C H -0.0304 0.3781 0.4695 0.047 Uiso 1 1 calc R
C14 C 0.29564(19) 0.34419(17) 0.49974(9) 0.0319(4) Uani 1 1 d .
H14A H 0.3364 0.4212 0.4909 0.048 Uiso 1 1 calc R
H14B H 0.3647 0.2915 0.4992 0.048 Uiso 1 1 calc R
H14C H 0.2673 0.3551 0.5487 0.048 Uiso 1 1 calc R
C15 C 0.0649(2) 0.13580(16) 0.45169(10) 0.0348(4) Uani 1 1 d .
H15A H -0.0210 0.0978 0.4160 0.052 Uiso 1 1 calc R
H15B H 0.0443 0.1545 0.5022 0.052 Uiso 1 1 calc R
H15C H 0.1326 0.0818 0.4512 0.052 Uiso 1 1 calc R
C16 C 0.17485(15) 0.54416(12) 0.27229(8) 0.0144(3) Uani 1 1 d .
C17 C 0.35882(17) 0.76482(13) 0.25835(9) 0.0210(3) Uani 1 1 d .
C18 C 0.49466(18) 0.80631(14) 0.29812(9) 0.0266(3) Uani 1 1 d .
H18A H 0.5151 0.8094 0.3507 0.032 Uiso 1 1 calc R
C19 C 0.6002(2) 0.84302(16) 0.26161(11) 0.0371(4) Uani 1 1 d .
H19A H 0.6923 0.8708 0.2892 0.045 Uiso 1 1 calc R
C20 C 0.5715(2) 0.83931(16) 0.18481(11) 0.0404(5) Uani 1 1 d .
H20A H 0.6445 0.8614 0.1595 0.048 Uiso 1 1 calc R
C21 C 0.4363(2) 0.80347(15) 0.14529(10) 0.0360(4) Uani 1 1 d .
H21A H 0.4160 0.8031 0.0931 0.043 Uiso 1 1 calc R
C22 C 0.32990(19) 0.76788(13) 0.18197(9) 0.0262(3) Uani 1 1 d .
H22A H 0.2368 0.7455 0.1548 0.031 Uiso 1 1 calc R
C23 C 0.27772(16) 0.74476(13) 0.40006(8) 0.0203(3) Uani 1 1 d .
C24 C 0.3055(2) 0.86362(15) 0.43646(10) 0.0337(4) Uani 1 1 d .
H24A H 0.2964 0.9235 0.4078 0.040 Uiso 1 1 calc R
C25 C 0.3463(2) 0.89567(18) 0.51388(11) 0.0399(5) Uani 1 1 d .
H25A H 0.3671 0.9771 0.5377 0.048 Uiso 1 1 calc R
C26 C 0.35673(19) 0.80922(18) 0.55635(10) 0.0347(4) Uani 1 1 d .
H26A H 0.3830 0.8308 0.6095 0.042 Uiso 1 1 calc R
C27 C 0.32882(19) 0.69137(17) 0.52119(10) 0.0323(4) Uani 1 1 d .
H27A H 0.3358 0.6318 0.5504 0.039 Uiso 1 1 calc R
C28 C 0.29047(17) 0.65870(15) 0.44331(9) 0.0243(3) Uani 1 1 d .
H28A H 0.2730 0.5773 0.4197 0.029 Uiso 1 1 calc R
C29 C -0.08430(15) 0.53653(13) 0.25584(8) 0.0177(3) Uani 1 1 d .
H29A H -0.1635 0.4681 0.2415 0.021 Uiso 1 1 calc R
C30 C -0.10017(17) 0.60506(15) 0.33216(9) 0.0256(3) Uani 1 1 d .
H30A H -0.0941 0.5534 0.3690 0.038 Uiso 1 1 calc R
H30B H -0.1908 0.6309 0.3272 0.038 Uiso 1 1 calc R
H30C H -0.0258 0.6745 0.3490 0.038 Uiso 1 1 calc R
C31 C -0.10966(16) 0.61280(13) 0.19620(9) 0.0205(3) Uani 1 1 d .
H31A H -0.0897 0.5728 0.1488 0.031 Uiso 1 1 calc R
H31B H -0.0484 0.6902 0.2131 0.031 Uiso 1 1 calc R
H31C H -0.2070 0.6240 0.1887 0.031 Uiso 1 1 calc R
C32 C 0.41874(15) 0.51450(13) 0.28623(8) 0.0168(3) Uani 1 1 d .
H32A H 0.4368 0.5981 0.3151 0.020 Uiso 1 1 calc R
C33 C 0.48261(16) 0.43712(14) 0.33643(9) 0.0209(3) Uani 1 1 d .
H33A H 0.4387 0.4395 0.3805 0.031 Uiso 1 1 calc R
H33B H 0.5828 0.4669 0.3526 0.031 Uiso 1 1 calc R
H33C H 0.4675 0.3552 0.3084 0.031 Uiso 1 1 calc R
C34 C 0.48767(16) 0.51111(15) 0.21764(9) 0.0223(3) Uani 1 1 d .
H34A H 0.4567 0.5696 0.1892 0.034 Uiso 1 1 calc R
H34B H 0.4614 0.4318 0.1857 0.034 Uiso 1 1 calc R
H34C H 0.5891 0.5298 0.2340 0.034 Uiso 1 1 calc R

loop_
_atom_site_aniso_label
_atom_site_aniso_U_11
_atom_site_aniso_U_22
_atom_site_aniso_U_33
_atom_site_aniso_U_23
_atom_site_aniso_U_13
_atom_site_aniso_U_12
Zr 0.01307(7) 0.01072(7) 0.01304(7) 0.00121(5) 0.00270(5) 0.00160(5)
N1 0.0207(6) 0.0121(5) 0.0161(6) 0.0015(4) 0.0049(5) 0.0034(5)
N2 0.0168(6) 0.0129(6) 0.0204(6) 0.0023(5) 0.0042(5) 0.0013(5)
N3 0.0189(6) 0.0158(6) 0.0155(6) 0.0038(5) 0.0040(5) 0.0033(5)
N4 0.0181(6) 0.0141(6) 0.0193(6) 0.0032(5) 0.0037(5) 0.0033(5)
N5 0.0141(6) 0.0141(6) 0.0177(6) 0.0020(5) 0.0038(5) 0.0034(4)
N6 0.0137(6) 0.0136(6) 0.0158(6) 0.0019(4) 0.0024(5) 0.0007(4)
P 0.02085(19) 0.01193(17) 0.01923(19) 0.00147(14) 0.00014(15) 0.00244(14)
Si1 0.0194(2) 0.01748(19) 0.01389(18) 0.00222(15) 0.00414(15) 0.00284(15)
Si2 0.01442(19) 0.01706(19) 0.0210(2) 0.00123(16) 0.00251(15) 0.00096(15)
Si3 0.0262(2) 0.0216(2) 0.0166(2) 0.00505(16) 0.00758(17) 0.00348(17)
C1 0.0325(9) 0.0155(7) 0.0180(7) 0.0000(6) 0.0068(6) 0.0041(6)
C2 0.0174(7) 0.0158(7) 0.0271(8) 0.0047(6) 0.0046(6) -0.0005(6)
C3 0.0211(7) 0.0184(7) 0.0202(7) 0.0054(6) 0.0024(6) 0.0063(6)
C4 0.0240(8) 0.0144(7) 0.0222(7) 0.0006(6) 0.0063(6) 0.0058(6)
C5 0.0219(8) 0.0125(7) 0.0274(8) 0.0019(6) 0.0017(6) 0.0002(6)
C6 0.0237(8) 0.0162(7) 0.0223(7) 0.0059(6) 0.0032(6) 0.0052(6)
C7 0.0303(9) 0.0239(8) 0.0171(7) 0.0024(6) 0.0013(6) 0.0022(7)
C8 0.0291(9) 0.0358(9) 0.0235(8) 0.0047(7) 0.0120(7) 0.0061(7)
C9 0.0259(8) 0.0188(7) 0.0186(7) 0.0040(6) 0.0033(6) 0.0026(6)
C10 0.0207(8) 0.0343(9) 0.0416(10) 0.0122(8) 0.0107(7) 0.0077(7)
C11 0.0288(9) 0.0216(8) 0.0275(9) -0.0014(7) -0.0014(7) -0.0006(7)
C12 0.0254(8) 0.0235(8) 0.0227(8) 0.0035(6) -0.0002(6) 0.0019(6)
C13 0.0340(10) 0.0351(10) 0.0300(9) 0.0058(7) 0.0152(8) 0.0118(8)
C14 0.0373(10) 0.0404(10) 0.0157(8) 0.0028(7) 0.0045(7) 0.0024(8)
C15 0.0462(11) 0.0343(10) 0.0289(9) 0.0136(8) 0.0167(8) 0.0037(8)
C16 0.0171(7) 0.0124(6) 0.0128(6) 0.0017(5) 0.0017(5) 0.0020(5)
C17 0.0293(8) 0.0108(6) 0.0219(7) 0.0037(6) 0.0037(6) 0.0009(6)
C18 0.0311(9) 0.0200(8) 0.0243(8) 0.0034(6) 0.0024(7) -0.0053(7)
C19 0.0350(10) 0.0295(9) 0.0400(11) 0.0051(8) 0.0069(8) -0.0141(8)
C20 0.0529(12) 0.0282(9) 0.0381(11) 0.0066(8) 0.0193(9) -0.0114(9)
C21 0.0618(13) 0.0220(8) 0.0237(9) 0.0073(7) 0.0113(8) -0.0014(8)
C22 0.0386(10) 0.0147(7) 0.0232(8) 0.0039(6) 0.0008(7) 0.0031(7)
C23 0.0194(7) 0.0199(7) 0.0192(7) 0.0001(6) 0.0022(6) 0.0020(6)
C24 0.0504(12) 0.0206(8) 0.0260(9) 0.0000(7) 0.0037(8) 0.0024(8)
C25 0.0489(12) 0.0323(10) 0.0286(10) -0.0098(8) 0.0027(8) -0.0009(9)
C26 0.0285(9) 0.0516(12) 0.0189(8) -0.0030(8) 0.0006(7) 0.0072(8)
C27 0.0326(9) 0.0434(11) 0.0240(9) 0.0108(8) 0.0038(7) 0.0138(8)
C28 0.0243(8) 0.0259(8) 0.0229(8) 0.0046(6) 0.0036(6) 0.0070(6)
C29 0.0149(7) 0.0183(7) 0.0205(7) 0.0029(6) 0.0041(6) 0.0048(5)
C30 0.0245(8) 0.0309(9) 0.0235(8) 0.0023(7) 0.0073(6) 0.0125(7)
C31 0.0187(7) 0.0192(7) 0.0235(8) 0.0039(6) 0.0027(6) 0.0050(6)
C32 0.0136(7) 0.0160(7) 0.0197(7) 0.0033(5) 0.0020(5) 0.0003(5)
C33 0.0162(7) 0.0244(8) 0.0229(8) 0.0076(6) 0.0021(6) 0.0039(6)
C34 0.0161(7) 0.0286(8) 0.0236(8) 0.0082(6) 0.0051(6) 0.0030(6)

loop_
_atom_type_symbol
_atom_type_description
_atom_type_scat_dispersion_real
_atom_type_scat_dispersion_imag
_atom_type_scat_source
C C 0.0033 0.0016 'International Tables Vol C Tables 4.2.6.8 and 6.1.1.4'
H H 0.0000 0.0000 'International Tables Vol C Tables 4.2.6.8 and 6.1.1.4'
N N 0.0061 0.0033 'International Tables Vol C Tables 4.2.6.8 and 6.1.1.4'
Si Si 0.0817 0.0704 'International Tables Vol C Tables 4.2.6.8 and 6.1.1.4'
P P 0.1023 0.0942 'International Tables Vol C Tables 4.2.6.8 and 6.1.1.4'
Zr Zr -2.9673 0.5597 'International Tables Vol C Tables 4.2.6.8 and 6.1.1.4'

loop_
_geom_angle_atom_site_label_1
_geom_angle_atom_site_label_2
_geom_angle_atom_site_label_3
_geom_angle
N3 Zr N1 127.21(5)
N3 Zr N2 105.44(5)
N1 Zr N2 99.44(5)
N3 Zr N5 109.35(4)
N1 Zr N5 115.49(4)
N2 Zr N5 92.08(4)
N3 Zr N6 90.31(4)
N1 Zr N6 91.49(4)
N2 Zr N6 148.90(4)
N5 Zr N6 57.10(4)
N3 Zr N4 69.98(4)
N1 Zr N4 72.91(4)
N2 Zr N4 74.82(4)
N5 Zr N4 165.81(4)
N6 Zr N4 136.26(4)
C1 N1 Si1 106.10(9)
C1 N1 Zr 119.40(9)
Si1 N1 Zr 131.01(6)
C2 N2 Si2 108.69(9)
C2 N2 Zr 109.17(9)
Si2 N2 Zr 138.62(7)
C3 N3 Si3 111.74(9)
C3 N3 Zr 113.82(9)
Si3 N3 Zr 132.64(7)
C4 N4 C5 113.45(12)
C4 N4 C6 110.05(12)
C5 N4 C6 110.92(12)
C4 N4 Zr 106.65(8)
C5 N4 Zr 105.55(8)
C6 N4 Zr 110.01(8)
C16 N5 C29 125.46(12)
C16 N5 Zr 95.60(8)
C29 N5 Zr 138.92(9)
C16 N6 C32 124.21(12)
C16 N6 Zr 94.55(8)
C32 N6 Zr 139.59(9)
C23 P C17 103.93(7)
C23 P C16 103.82(7)
C17 P C16 106.17(6)
N1 Si1 C9 113.62(6)
N1 Si1 C8 112.47(7)
C9 Si1 C8 107.72(8)
N1 Si1 C7 109.42(7)
C9 Si1 C7 107.35(7)
C8 Si1 C7 105.85(8)
N2 Si2 C12 113.26(7)
N2 Si2 C10 110.20(7)
C12 Si2 C10 109.50(8)
N2 Si2 C11 112.65(7)
C12 Si2 C11 104.92(8)
C10 Si2 C11 105.94(8)
N3 Si3 C13 108.49(7)
N3 Si3 C14 111.02(7)
C13 Si3 C14 111.20(9)
N3 Si3 C15 113.60(7)
C13 Si3 C15 107.57(9)
C14 Si3 C15 104.90(9)
N1 C1 C4 111.06(12)
N1 C1 H1A 109.4
C4 C1 H1A 109.4
N1 C1 H1B 109.4
C4 C1 H1B 109.4
H1A C1 H1B 108.0
N2 C2 C5 109.68(12)
N2 C2 H2A 109.7
C5 C2 H2A 109.7
N2 C2 H2B 109.7
C5 C2 H2B 109.7
H2A C2 H2B 108.2
N3 C3 C6 107.25(12)
N3 C3 H3A 110.3
C6 C3 H3A 110.3
N3 C3 H3B 110.3
C6 C3 H3B 110.3
H3A C3 H3B 108.5
N4 C4 C1 109.06(12)
N4 C4 H4A 109.9
C1 C4 H4A 109.9
N4 C4 H4B 109.9
C1 C4 H4B 109.9
H4A C4 H4B 108.3
N4 C5 C2 108.04(12)
N4 C5 H5A 110.1
C2 C5 H5A 110.1
N4 C5 H5B 110.1
C2 C5 H5B 110.1
H5A C5 H5B 108.4
N4 C6 C3 106.45(12)
N4 C6 H6A 110.4
C3 C6 H6A 110.4
N4 C6 H6B 110.4
C3 C6 H6B 110.4
H6A C6 H6B 108.6
Si1 C7 H7A 109.5
Si1 C7 H7B 109.5
H7A C7 H7B 109.5
Si1 C7 H7C 109.5
H7A C7 H7C 109.5
H7B C7 H7C 109.5
Si1 C8 H8A 109.5
Si1 C8 H8B 109.5
H8A C8 H8B 109.5
Si1 C8 H8C 109.5
H8A C8 H8C 109.5
H8B C8 H8C 109.5
Si1 C9 H9A 109.5
Si1 C9 H9B 109.5
H9A C9 H9B 109.5
Si1 C9 H9C 109.5
H9A C9 H9C 109.5
H9B C9 H9C 109.5
Si2 C10 H10A 109.5
Si2 C10 H10B 109.5
H10A C10 H10B 109.5
Si2 C10 H10C 109.5
H10A C10 H10C 109.5
H10B C10 H10C 109.5
Si2 C11 H11A 109.5
Si2 C11 H11B 109.5
H11A C11 H11B 109.5
Si2 C11 H11C 109.5
H11A C11 H11C 109.5
H11B C11 H11C 109.5
Si2 C12 H12A 109.5
Si2 C12 H12B 109.5
H12A C12 H12B 109.5
Si2 C12 H12C 109.5
H12A C12 H12C 109.5
H12B C12 H12C 109.5
Si3 C13 H13A 109.5
Si3 C13 H13B 109.5
H13A C13 H13B 109.5
Si3 C13 H13C 109.5
H13A C13 H13C 109.5
H13B C13 H13C 109.5
Si3 C14 H14A 109.5
Si3 C14 H14B 109.5
H14A C14 H14B 109.5
Si3 C14 H14C 109.5
H14A C14 H14C 109.5
H14B C14 H14C 109.5
Si3 C15 H15A 109.5
Si3 C15 H15B 109.5
H15A C15 H15B 109.5
Si3 C15 H15C 109.5
H15A C15 H15C 109.5
H15B C15 H15C 109.5
N6 C16 N5 112.63(12)
N6 C16 P 127.18(11)
N5 C16 P 120.12(10)
C18 C17 C22 118.52(15)
C18 C17 P 125.47(12)
C22 C17 P 115.90(12)
C19 C18 C17 120.61(16)
C19 C18 H18A 119.7
C17 C18 H18A 119.7
C18 C19 C20 120.21(18)
C18 C19 H19A 119.9
C20 C19 H19A 119.9
C21 C20 C19 119.81(17)
C21 C20 H20A 120.1
C19 C20 H20A 120.1
C20 C21 C22 120.06(17)
C20 C21 H21A 120.0
C22 C21 H21A 120.0
C21 C22 C17 120.61(17)
C21 C22 H22A 119.7
C17 C22 H22A 119.7
C28 C23 C24 118.41(15)
C28 C23 P 124.54(12)
C24 C23 P 116.71(12)
C25 C24 C23 121.06(17)
C25 C24 H24A 119.5
C23 C24 H24A 119.5
C26 C25 C24 119.98(17)
C26 C25 H25A 120.0
C24 C25 H25A 120.0
C27 C26 C25 119.60(16)
C27 C26 H26A 120.2
C25 C26 H26A 120.2
C26 C27 C28 120.70(17)
C26 C27 H27A 119.7
C28 C27 H27A 119.7
C23 C28 C27 120.24(16)
C23 C28 H28A 119.9
C27 C28 H28A 119.9
N5 C29 C30 115.17(12)
N5 C29 C31 114.82(12)
C30 C29 C31 109.45(12)
N5 C29 H29A 105.5
C30 C29 H29A 105.5
C31 C29 H29A 105.5
C29 C30 H30A 109.5
C29 C30 H30B 109.5
H30A C30 H30B 109.5
C29 C30 H30C 109.5
H30A C30 H30C 109.5
H30B C30 H30C 109.5
C29 C31 H31A 109.5
C29 C31 H31B 109.5
H31A C31 H31B 109.5
C29 C31 H31C 109.5
H31A C31 H31C 109.5
H31B C31 H31C 109.5
N6 C32 C33 110.58(12)
N6 C32 C34 110.78(12)
C33 C32 C34 109.44(12)
N6 C32 H32A 108.7
C33 C32 H32A 108.7
C34 C32 H32A 108.7
C32 C33 H33A 109.5
C32 C33 H33B 109.5
H33A C33 H33B 109.5
C32 C33 H33C 109.5
H33A C33 H33C 109.5
H33B C33 H33C 109.5
C32 C34 H34A 109.5
C32 C34 H34B 109.5
H34A C34 H34B 109.5
C32 C34 H34C 109.5
H34A C34 H34C 109.5
H34B C34 H34C 109.5

loop_
_geom_bond_atom_site_label_1
_geom_bond_atom_site_label_2
_geom_bond_distance
Zr N3 2.1123(12)
Zr N1 2.1323(12)
Zr N2 2.1381(12)
Zr N5 2.3038(12)
Zr N6 2.3457(12)
Zr N4 2.5424(12)
N1 C1 1.4855(18)
N1 Si1 1.7472(13)
N2 C2 1.4923(18)
N2 Si2 1.7317(13)
N3 C3 1.4778(19)
N3 Si3 1.7338(13)
N4 C4 1.4736(19)
N4 C5 1.4800(19)
N4 C6 1.4825(19)
N5 C16 1.3502(18)
N5 C29 1.4813(18)
N6 C16 1.3204(18)
N6 C32 1.4649(18)
P C23 1.8292(16)
P C17 1.8408(16)
P C16 1.9125(14)
Si1 C9 1.8598(16)
Si1 C8 1.8817(17)
Si1 C7 1.8867(16)
Si2 C12 1.8673(17)
Si2 C10 1.8776(17)
Si2 C11 1.8862(17)
Si3 C13 1.8513(18)
Si3 C14 1.8767(18)
Si3 C15 1.8839(18)
C1 C4 1.506(2)
C1 H1A 0.9900
C1 H1B 0.9900
C2 C5 1.521(2)
C2 H2A 0.9900
C2 H2B 0.9900
C3 C6 1.513(2)
C3 H3A 0.9900
C3 H3B 0.9900
C4 H4A 0.9900
C4 H4B 0.9900
C5 H5A 0.9900
C5 H5B 0.9900
C6 H6A 0.9900
C6 H6B 0.9900
C7 H7A 0.9800
C7 H7B 0.9800
C7 H7C 0.9800
C8 H8A 0.9800
C8 H8B 0.9800
C8 H8C 0.9800
C9 H9A 0.9800
C9 H9B 0.9800
C9 H9C 0.9800
C10 H10A 0.9800
C10 H10B 0.9800
C10 H10C 0.9800
C11 H11A 0.9800
C11 H11B 0.9800
C11 H11C 0.9800
C12 H12A 0.9800
C12 H12B 0.9800
C12 H12C 0.9800
C13 H13A 0.9800
C13 H13B 0.9800
C13 H13C 0.9800
C14 H14A 0.9800
C14 H14B 0.9800
C14 H14C 0.9800
C15 H15A 0.9800
C15 H15B 0.9800
C15 H15C 0.9800
C17 C18 1.395(2)
C17 C22 1.398(2)
C18 C19 1.387(2)
C18 H18A 0.9500
C19 C20 1.389(3)
C19 H19A 0.9500
C20 C21 1.382(3)
C20 H20A 0.9500
C21 C22 1.392(3)
C21 H21A 0.9500
C22 H22A 0.9500
C23 C28 1.389(2)
C23 C24 1.396(2)
C24 C25 1.387(3)
C24 H24A 0.9500
C25 C26 1.381(3)
C25 H25A 0.9500
C26 C27 1.379(3)
C26 H26A 0.9500
C27 C28 1.394(2)
C27 H27A 0.9500
C28 H28A 0.9500
C29 C30 1.536(2)
C29 C31 1.538(2)
C29 H29A 1.0000
C30 H30A 0.9800
C30 H30B 0.9800
C30 H30C 0.9800
C31 H31A 0.9800
C31 H31B 0.9800
C31 H31C 0.9800
C32 C33 1.524(2)
C32 C34 1.528(2)
C32 H32A 1.0000
C33 H33A 0.9800
C33 H33B 0.9800
C33 H33C 0.9800
C34 H34A 0.9800
C34 H34B 0.9800
C34 H34C 0.9800
